data_4515210
loop_
_publ_author_name
'Cheisson, Thibault'
'Cole, Bren E.'
'Manor, Brian C.'
'Carroll, Patrick J.'
'Schelter, Eric J.'

_publ_section_title
;
 Phosphoryl-Ligand Adducts of Rare Earth-TriNOx Complexes: Systematic
 Studies and Implications for Separations Chemistry
;
_journal_issue 5
_journal_name_full 'ACS Sustainable Chemistry &amp; Engineering'
_journal_page_first 4993
_journal_paper_doi 10.1021/acssuschemeng.8b05638
_journal_volume 7
_journal_year 2019
_chemical_formula_moiety 'C36 H54 N4 Nd O7 P'
_chemical_formula_sum 'C36 H54 N4 Nd O7 P'
_chemical_formula_weight 830.04
_space_group_crystal_system monoclinic
_space_group_IT_number 15
_space_group_name_Hall '-C 2yc'
_space_group_name_H-M_alt 'C 1 2/c 1'
_symmetry_space_group_name_Hall '-C 2yc'
_symmetry_space_group_name_H-M 'C 1 2/c 1'
_atom_sites_solution_hydrogens geom
_atom_sites_solution_primary dual
_audit_creation_date 2017-01-17
_audit_creation_method
;
Olex2 1.2
(compiled 2016.09.09 svn.r3337 for OlexSys, GUI svn.r5227)
;
_cell_angle_alpha 90
_cell_angle_beta 94.233(2)
_cell_angle_gamma 90
_cell_formula_units_Z 8
_cell_length_a 16.5739(8)
_cell_length_b 17.6173(8)
_cell_length_c 27.2443(13)
_cell_measurement_reflns_used 9656
_cell_measurement_temperature 100
_cell_measurement_theta_max 27.51
_cell_measurement_theta_min 2.46
_cell_volume 7933.3(6)
_computing_data_collection 'Bruker APEX2 v2014.11-0'
_computing_data_reduction 'Bruker SAINT v8.34A'
_computing_publication_material 'Olex2 (Dolomanov et al., 2009)'
_computing_structure_refinement 'XL (Sheldrick, 2008)'
_computing_structure_solution 'XT (Sheldrick, 2015)'
_diffrn_ambient_temperature 100
_diffrn_measured_fraction_theta_full 1.000
_diffrn_measured_fraction_theta_max 0.999
_diffrn_measurement_device 'CCD area detector'
_diffrn_measurement_device_type 'Bruker APEXII'
_diffrn_measurement_method '\w and \f scans'
_diffrn_radiation_monochromator graphite
_diffrn_radiation_type MoK\a
_diffrn_radiation_wavelength 0.71073
_diffrn_reflns_av_R_equivalents 0.0198
_diffrn_reflns_av_unetI/netI 0.0076
_diffrn_reflns_Laue_measured_fraction_full 1.000
_diffrn_reflns_Laue_measured_fraction_max 0.999
_diffrn_reflns_limit_h_max 21
_diffrn_reflns_limit_h_min -21
_diffrn_reflns_limit_k_max 21
_diffrn_reflns_limit_k_min -22
_diffrn_reflns_limit_l_max 35
_diffrn_reflns_limit_l_min -35
_diffrn_reflns_number 164431
_diffrn_reflns_point_group_measured_fraction_full 1.000
_diffrn_reflns_point_group_measured_fraction_max 0.999
_diffrn_reflns_theta_full 25.242
_diffrn_reflns_theta_max 27.538
_diffrn_reflns_theta_min 1.499
_diffrn_source 'sealed tube'
_exptl_absorpt_coefficient_mu 1.398
_exptl_absorpt_correction_T_max 0.7456
_exptl_absorpt_correction_T_min 0.6835
_exptl_absorpt_correction_type multi-scan
_exptl_absorpt_process_details 'SADABS v2014/4'
_exptl_crystal_colour 'light blue'
_exptl_crystal_density_diffrn 1.390
_exptl_crystal_description prism
_exptl_crystal_F_000 3432
_exptl_crystal_size_max 0.35
_exptl_crystal_size_mid 0.30
_exptl_crystal_size_min 0.25
_platon_squeeze_details
;
TITL shelxl    C 2/c        R = 0.08
CELL   16.5739   17.6173   27.2443     90.00     94.23     90.00
SPGR C2/c
# Solvent Accessible Volume =       469
# Electrons Found in S.A.V. =       170
# Note: Atoms in Void as Cxxx and Qxxx all others
C101 0.043 0.311 0.326 !      14.63 eA-3
C102 0.969 0.249 0.231 !       9.66 eA-3
C103 0.987 0.325 0.274 !       6.19 eA-3
Q104 0.112 0.250 0.010 !       4.40 eA-3
C105 0.032 0.204 0.225 !       3.36 eA-3
Q106 0.991 0.344 0.485 !       2.03 eA-3
Q107 0.902 0.188 0.394 !       1.67 eA-3
Q108 0.973 0.255 0.414 !       1.50 eA-3
Q109 0.597 0.020 0.086 !       1.02 eA-3
Q110 0.406 0.347 0.229 !       1.00 eA-3
Q111 0.375 0.077 0.370 !       0.99 eA-3
Q112 0.978 0.343 0.047 !       0.93 eA-3
Q113 0.462 0.389 0.389 !       0.92 eA-3
Q114 0.576 0.426 0.415 !       0.91 eA-3
Q115 0.237 0.249 0.417 !       0.87 eA-3
Q116 0.127 0.349 0.074 !       0.82 eA-3
C117 0.956 0.314 0.239 !       0.80 eA-3
Q118 0.215 0.469 0.129 !       0.79 eA-3
Q119 0.652 0.199 0.464 !       0.78 eA-3
Q120 0.119 0.081 0.502 !       0.77 eA-3
Q121 0.782 0.420 0.399 !       0.77 eA-3
Q122 0.341 0.201 0.437 !       0.76 eA-3
Q123 0.462 0.454 0.361 !       0.75 eA-3
Q124 0.045 0.223 0.120 !       0.73 eA-3
C125 0.017 0.330 0.189 !       0.73 eA-3
C126 0.940 0.293 0.250 !       0.72 eA-3
Q127 0.810 0.417 0.234 !       0.72 eA-3
Q128 0.246 0.151 0.350 !       0.71 eA-3
Q129 0.447 0.140 0.300 !       0.71 eA-3
Q130 0.927 0.235 0.447 !       0.70 eA-3
Q131 0.931 0.268 0.447 !       0.68 eA-3
Q132 0.294 0.236 0.456 !       0.68 eA-3
Q133 0.236 0.485 0.480 !       0.67 eA-3
Q134 0.690 0.434 0.439 !       0.67 eA-3
Q135 0.792 0.142 0.179 !       0.67 eA-3
Q136 0.108 0.330 0.064 !       0.67 eA-3
Q137 0.089 0.331 0.305 !       0.67 eA-3
Q138 0.724 0.440 0.251 !       0.66 eA-3
Q139 0.935 0.018 0.127 !       0.65 eA-3
Q140 0.193 0.451 0.329 !       0.64 eA-3
Q141 0.957 0.296 0.462 !       0.63 eA-3
Q142 0.829 0.367 0.309 !       0.61 eA-3
Q143 0.835 0.032 0.179 !       0.60 eA-3
Q144 0.710 0.391 0.454 !       0.60 eA-3
Q145 0.334 0.485 0.018 !       0.60 eA-3
Q146 0.101 0.282 0.342 !       0.59 eA-3
Q147 0.342 0.486 0.048 !       0.58 eA-3
Q148 0.313 0.295 0.186 !       0.58 eA-3
Q149 0.754 0.046 0.321 !       0.58 eA-3
C150 0.924 0.247 0.265 !       0.57 eA-3
Q151 0.700 0.140 0.127 !       0.57 eA-3
Q152 0.300 0.173 0.005 !       0.56 eA-3
Q153 0.909 0.041 0.134 !       0.56 eA-3
Q154 0.791 0.449 0.406 !       0.55 eA-3
Q155 0.060 0.425 0.473 !       0.54 eA-3
Q156 0.034 0.418 0.446 !       0.53 eA-3
C157 0.015 0.220 0.299 !       0.53 eA-3
Q158 0.077 0.341 0.233 !       0.52 eA-3
Q159 0.982 0.281 0.327 !       0.52 eA-3
Q160 0.343 0.136 0.416 !       0.52 eA-3
Q161 0.791 0.020 0.247 !       0.50 eA-3
;
_refine_diff_density_max 4.083
_refine_diff_density_min -1.217
_refine_diff_density_rms 0.099
_refine_ls_extinction_method none
_refine_ls_goodness_of_fit_ref 1.045
_refine_ls_hydrogen_treatment constr
_refine_ls_matrix_type full
_refine_ls_number_parameters 454
_refine_ls_number_reflns 9140
_refine_ls_number_restraints 0
_refine_ls_restrained_S_all 1.045
_refine_ls_R_factor_all 0.0312
_refine_ls_R_factor_gt 0.0305
_refine_ls_shift/su_max 0.006
_refine_ls_shift/su_mean 0.000
_refine_ls_structure_factor_coef Fsqd
_refine_ls_weighting_details 'w=1/[\s^2^(Fo^2^)+(0.0252P)^2^+54.5857P] where P=(Fo^2^+2Fc^2^)/3'
_refine_ls_weighting_scheme calc
_refine_ls_wR_factor_gt 0.0721
_refine_ls_wR_factor_ref 0.0726
_reflns_number_gt 8888
_reflns_number_total 9140
_reflns_threshold_expression 'I > 2\s(I)'
_cod_data_source_file sc8b05638_si_002.cif
_cod_data_source_block 40044
_cod_database_code 4515210
_platon_squeeze_void_probe_radius 1.20

loop_
_space_group_symop_operation_xyz
'x, y, z'
'-x, y, -z+1/2'
'x+1/2, y+1/2, z'
'-x+1/2, y+1/2, -z+1/2'
'-x, -y, -z'
'x, -y, z-1/2'
'-x+1/2, -y+1/2, -z'
'x+1/2, -y+1/2, z-1/2'

loop_
_atom_site_label
_atom_site_type_symbol
_atom_site_fract_x
_atom_site_fract_y
_atom_site_fract_z
_atom_site_U_iso_or_equiv
_atom_site_adp_type
_atom_site_occupancy
_atom_site_site_symmetry_order
_atom_site_calc_flag
_atom_site_refinement_flags_posn
_atom_site_disorder_assembly
_atom_site_disorder_group
Nd1 Nd 0.21518(2) 0.55389(2) 0.61705(2) 0.00983(4) Uani 1 1 d . . .
P1 P 0.06551(5) 0.69169(5) 0.54409(3) 0.02604(16) Uani 1 1 d . . .
O1 O 0.18158(10) 0.62976(11) 0.68037(7) 0.0171(4) Uani 1 1 d . . .
O2 O 0.28770(10) 0.60386(10) 0.55706(6) 0.0142(3) Uani 1 1 d . . .
O3 O 0.11170(11) 0.47974(10) 0.58588(6) 0.0173(4) Uani 1 1 d . . .
O4 O 0.12368(11) 0.64747(11) 0.57544(7) 0.0202(4) Uani 1 1 d . . .
O5 O 0.0534(2) 0.77262(17) 0.56034(18) 0.0922(16) Uani 1 1 d . . .
O6 O 0.07924(19) 0.6896(2) 0.48727(11) 0.0622(9) Uani 1 1 d . . .
O7 O -0.02152(19) 0.66073(17) 0.53912(14) 0.0688(11) Uani 1 1 d . . .
N1 N 0.26290(12) 0.61394(12) 0.70050(8) 0.0137(4) Uani 1 1 d . . .
N2 N 0.33086(12) 0.53286(12) 0.56063(8) 0.0124(4) Uani 1 1 d . . .
N3 N 0.13276(13) 0.43136(12) 0.62770(7) 0.0132(4) Uani 1 1 d . . .
N4 N 0.32518(12) 0.44885(11) 0.66728(8) 0.0127(4) Uani 1 1 d . . .
C1 C 0.36222(15) 0.47953(15) 0.71459(9) 0.0161(5) Uani 1 1 d . . .
H1a H 0.3955 0.5243 0.7074 0.021 Uiso 1 1 calc R . .
H1b H 0.3989 0.4406 0.7301 0.021 Uiso 1 1 calc R . .
C2 C 0.30234(15) 0.50251(15) 0.75092(9) 0.0167(5) Uani 1 1 d . . .
C3 C 0.29252(17) 0.45669(17) 0.79201(10) 0.0224(6) Uani 1 1 d . . .
H3 H 0.3233 0.4114 0.7963 0.030 Uiso 1 1 calc R . .
C4 C 0.23868(18) 0.4760(2) 0.82674(11) 0.0283(6) Uani 1 1 d . . .
H4 H 0.2330 0.4445 0.8546 0.038 Uiso 1 1 calc R . .
C5 C 0.19352(18) 0.5417(2) 0.82019(11) 0.0293(7) Uani 1 1 d . . .
H5 H 0.1567 0.5556 0.8438 0.039 Uiso 1 1 calc R . .
C6 C 0.20154(17) 0.58749(18) 0.77952(11) 0.0243(6) Uani 1 1 d . . .
H6 H 0.1693 0.6319 0.7751 0.032 Uiso 1 1 calc R . .
C7 C 0.25671(15) 0.56896(15) 0.74471(9) 0.0161(5) Uani 1 1 d . . .
C8 C 0.30790(15) 0.68822(15) 0.70717(9) 0.0162(5) Uani 1 1 d . . .
C9 C 0.26609(18) 0.74297(17) 0.74067(11) 0.0247(6) Uani 1 1 d . . .
H9a H 0.2082 0.7453 0.7304 0.037 Uiso 1 1 calc GR . .
H9b H 0.2899 0.7937 0.7383 0.037 Uiso 1 1 calc GR . .
H9c H 0.2734 0.7251 0.7748 0.037 Uiso 1 1 calc GR . .
C10 C 0.31030(18) 0.72406(16) 0.65609(10) 0.0221(5) Uani 1 1 d . . .
H10a H 0.3354 0.6886 0.6341 0.033 Uiso 1 1 calc GR . .
H10b H 0.3419 0.7711 0.6587 0.033 Uiso 1 1 calc GR . .
H10c H 0.2551 0.7355 0.6428 0.033 Uiso 1 1 calc GR . .
C11 C 0.39444(16) 0.67289(16) 0.72783(11) 0.0220(5) Uani 1 1 d . . .
H11a H 0.3935 0.6443 0.7586 0.033 Uiso 1 1 calc GR . .
H11b H 0.4226 0.7212 0.7341 0.033 Uiso 1 1 calc GR . .
H11c H 0.4228 0.6433 0.7040 0.033 Uiso 1 1 calc GR . .
C12 C 0.39287(15) 0.42857(14) 0.63652(10) 0.0153(5) Uani 1 1 d . . .
H12a H 0.3705 0.4021 0.6065 0.020 Uiso 1 1 calc R . .
H12b H 0.4298 0.3929 0.6551 0.020 Uiso 1 1 calc R . .
C13 C 0.44062(14) 0.49689(14) 0.62174(9) 0.0145(5) Uani 1 1 d . . .
C14 C 0.51633(15) 0.51178(15) 0.64605(10) 0.0179(5) Uani 1 1 d . . .
H14 H 0.5383 0.4769 0.6701 0.024 Uiso 1 1 calc R . .
C15 C 0.56010(16) 0.57644(16) 0.63582(10) 0.0197(5) Uani 1 1 d . . .
H15 H 0.6116 0.5854 0.6524 0.026 Uiso 1 1 calc R . .
C16 C 0.52764(16) 0.62780(15) 0.60107(10) 0.0188(5) Uani 1 1 d . . .
H16 H 0.5563 0.6729 0.5945 0.025 Uiso 1 1 calc R . .
C17 C 0.45327(15) 0.61327(15) 0.57591(9) 0.0165(5) Uani 1 1 d . . .
H17 H 0.4315 0.6486 0.5521 0.022 Uiso 1 1 calc R . .
C18 C 0.41011(14) 0.54735(14) 0.58525(9) 0.0134(5) Uani 1 1 d . . .
C19 C 0.33107(16) 0.49816(15) 0.50978(9) 0.0166(5) Uani 1 1 d . . .
C20 C 0.37316(19) 0.54961(17) 0.47439(10) 0.0247(6) Uani 1 1 d . . .
H20a H 0.4310 0.5525 0.4846 0.037 Uiso 1 1 calc GR . .
H20b H 0.3495 0.6006 0.4748 0.037 Uiso 1 1 calc GR . .
H20c H 0.3660 0.5288 0.4410 0.037 Uiso 1 1 calc GR . .
C21 C 0.24290(17) 0.48639(17) 0.49087(10) 0.0221(6) Uani 1 1 d . . .
H21a H 0.2408 0.4611 0.4588 0.033 Uiso 1 1 calc GR . .
H21b H 0.2157 0.5357 0.4875 0.033 Uiso 1 1 calc GR . .
H21c H 0.2156 0.4548 0.5142 0.033 Uiso 1 1 calc GR . .
C22 C 0.37284(18) 0.42098(16) 0.51317(11) 0.0241(6) Uani 1 1 d . . .
H22a H 0.4263 0.4264 0.5307 0.036 Uiso 1 1 calc GR . .
H22b H 0.3790 0.4015 0.4800 0.036 Uiso 1 1 calc GR . .
H22c H 0.3401 0.3855 0.5310 0.036 Uiso 1 1 calc GR . .
C23 C 0.28193(15) 0.37733(14) 0.67868(9) 0.0156(5) Uani 1 1 d . . .
H23a H 0.2398 0.3894 0.7014 0.021 Uiso 1 1 calc R . .
H23b H 0.3210 0.3421 0.6959 0.021 Uiso 1 1 calc R . .
C24 C 0.24255(16) 0.33761(14) 0.63411(9) 0.0161(5) Uani 1 1 d . . .
C25 C 0.27891(19) 0.27267(16) 0.61576(12) 0.0264(6) Uani 1 1 d . . .
H25 H 0.3270 0.2533 0.6324 0.035 Uiso 1 1 calc R . .
C26 C 0.2462(2) 0.23612(17) 0.57382(13) 0.0346(8) Uani 1 1 d . . .
H26 H 0.2718 0.1923 0.5619 0.046 Uiso 1 1 calc R . .
C27 C 0.1758(2) 0.26382(17) 0.54925(11) 0.0324(7) Uani 1 1 d . . .
H27 H 0.1536 0.2395 0.5202 0.043 Uiso 1 1 calc R . .
C28 C 0.13822(19) 0.32685(16) 0.56724(10) 0.0231(6) Uani 1 1 d . . .
H28 H 0.0899 0.3455 0.5505 0.031 Uiso 1 1 calc R . .
C29 C 0.17033(16) 0.36356(14) 0.60975(9) 0.0155(5) Uani 1 1 d . . .
C30 C 0.05787(15) 0.41836(15) 0.65513(10) 0.0169(5) Uani 1 1 d . . .
C31 C -0.01293(17) 0.38737(18) 0.62170(12) 0.0269(6) Uani 1 1 d . . .
H31a H -0.0204 0.4188 0.5920 0.040 Uiso 1 1 calc GR . .
H31b H -0.0624 0.3885 0.6393 0.040 Uiso 1 1 calc GR . .
H31c H -0.0013 0.3350 0.6124 0.040 Uiso 1 1 calc GR . .
C32 C 0.03464(17) 0.49477(17) 0.67621(12) 0.0251(6) Uani 1 1 d . . .
H32a H 0.0804 0.5151 0.6969 0.038 Uiso 1 1 calc GR . .
H32b H -0.0119 0.4882 0.6960 0.038 Uiso 1 1 calc GR . .
H32c H 0.0204 0.5302 0.6492 0.038 Uiso 1 1 calc GR . .
C33 C 0.07734(18) 0.36256(19) 0.69708(11) 0.0278(6) Uani 1 1 d . . .
H33a H 0.0997 0.3159 0.6840 0.042 Uiso 1 1 calc GR . .
H33b H 0.0278 0.3506 0.7130 0.042 Uiso 1 1 calc GR . .
H33c H 0.1170 0.3853 0.7212 0.042 Uiso 1 1 calc GR . .
C34 C 0.0681(5) 0.7975(3) 0.6089(3) 0.108(3) Uani 1 1 d . A 1
H34a H 0.0252 0.7788 0.6287 0.162 Uiso 1 1 calc GR A 1
H34b H 0.0688 0.8531 0.6096 0.162 Uiso 1 1 calc GR A 1
H34c H 0.1205 0.7781 0.6224 0.162 Uiso 1 1 calc GR A 1
C35 C 0.16091(19) 0.70348(19) 0.47263(11) 0.0304(7) Uani 1 1 d . B 1
H35a H 0.1716 0.7582 0.4729 0.046 Uiso 1 1 calc GR B 1
H35b H 0.1658 0.6835 0.4394 0.046 Uiso 1 1 calc GR B 1
H35c H 0.2002 0.6781 0.4957 0.046 Uiso 1 1 calc GR B 1
C36 C -0.0415(2) 0.5830(2) 0.54124(15) 0.0445(10) Uani 1 1 d . C 1
H36a H -0.0541 0.5637 0.5078 0.067 Uiso 1 1 calc GR C 1
H36b H -0.0887 0.5765 0.5605 0.067 Uiso 1 1 calc GR C 1
H36c H 0.0045 0.5547 0.5569 0.067 Uiso 1 1 calc GR C 1

loop_
_atom_site_aniso_label
_atom_site_aniso_U_11
_atom_site_aniso_U_22
_atom_site_aniso_U_33
_atom_site_aniso_U_23
_atom_site_aniso_U_13
_atom_site_aniso_U_12
Nd1 0.00927(6) 0.00973(7) 0.01045(7) -0.00001(4) 0.00048(4) -0.00055(4)
P1 0.0220(3) 0.0289(4) 0.0272(4) 0.0127(3) 0.0018(3) 0.0096(3)
O1 0.0096(8) 0.0221(9) 0.0192(9) -0.0056(7) -0.0028(7) 0.0038(7)
O2 0.0152(8) 0.0114(8) 0.0161(8) 0.0011(6) 0.0028(7) 0.0028(6)
O3 0.0210(9) 0.0169(9) 0.0131(8) 0.0077(7) -0.0050(7) -0.0052(7)
O4 0.0178(9) 0.0193(9) 0.0233(10) 0.0063(8) -0.0008(7) 0.0034(7)
O5 0.075(2) 0.0314(16) 0.159(4) -0.030(2) -0.066(3) 0.0284(16)
O6 0.0516(18) 0.089(3) 0.0455(17) 0.0167(17) -0.0023(14) -0.0058(17)
O7 0.0486(17) 0.0400(16) 0.109(3) 0.0047(17) -0.0526(18) 0.0040(13)
N1 0.0096(9) 0.0164(10) 0.0148(10) -0.0029(8) -0.0009(7) 0.0004(8)
N2 0.0122(9) 0.0114(9) 0.0139(10) -0.0017(8) 0.0024(7) 0.0007(7)
N3 0.0152(10) 0.0128(9) 0.0115(9) 0.0042(8) -0.0004(8) -0.0022(8)
N4 0.0115(9) 0.0126(9) 0.0140(10) 0.0013(8) 0.0020(8) -0.0004(7)
C1 0.0129(11) 0.0190(12) 0.0159(12) 0.0013(9) -0.0016(9) 0.0010(9)
C2 0.0131(11) 0.0224(13) 0.0142(11) -0.0008(10) -0.0014(9) -0.0043(9)
C3 0.0205(13) 0.0278(14) 0.0183(13) 0.0025(11) -0.0028(10) -0.0054(11)
C4 0.0258(14) 0.0424(18) 0.0170(13) 0.0054(12) 0.0021(11) -0.0129(13)
C5 0.0202(13) 0.0483(19) 0.0205(14) -0.0020(13) 0.0088(11) -0.0068(13)
C6 0.0169(12) 0.0342(16) 0.0225(13) -0.0033(12) 0.0060(10) -0.0001(11)
C7 0.0112(11) 0.0227(13) 0.0144(11) -0.0026(10) 0.0008(9) -0.0032(9)
C8 0.0146(11) 0.0164(12) 0.0174(12) -0.0072(9) 0.0010(9) -0.0013(9)
C9 0.0239(14) 0.0242(14) 0.0264(14) -0.0135(11) 0.0038(11) -0.0005(11)
C10 0.0284(14) 0.0165(12) 0.0212(13) -0.0026(10) 0.0012(11) -0.0041(11)
C11 0.0146(12) 0.0242(14) 0.0269(14) -0.0038(11) -0.0011(10) -0.0041(10)
C12 0.0134(11) 0.0126(11) 0.0203(12) 0.0021(9) 0.0041(9) 0.0025(9)
C13 0.0118(11) 0.0137(11) 0.0188(12) -0.0015(9) 0.0050(9) 0.0010(9)
C14 0.0128(11) 0.0218(13) 0.0194(12) -0.0005(10) 0.0031(9) 0.0022(9)
C15 0.0127(11) 0.0256(13) 0.0211(13) -0.0057(11) 0.0030(10) -0.0029(10)
C16 0.0171(12) 0.0183(12) 0.0218(13) -0.0046(10) 0.0068(10) -0.0058(10)
C17 0.0167(12) 0.0156(12) 0.0179(12) -0.0011(9) 0.0054(9) -0.0014(9)
C18 0.0117(11) 0.0145(11) 0.0146(11) -0.0032(9) 0.0044(9) -0.0006(9)
C19 0.0179(12) 0.0187(12) 0.0137(11) -0.0048(9) 0.0057(9) -0.0047(10)
C20 0.0296(15) 0.0277(15) 0.0181(13) -0.0033(11) 0.0100(11) -0.0104(12)
C21 0.0204(13) 0.0293(15) 0.0169(12) -0.0060(11) 0.0022(10) -0.0063(11)
C22 0.0253(14) 0.0208(13) 0.0271(14) -0.0099(11) 0.0084(11) -0.0006(11)
C23 0.0144(11) 0.0135(11) 0.0190(12) 0.0050(9) 0.0017(9) -0.0004(9)
C24 0.0203(12) 0.0116(11) 0.0170(12) 0.0014(9) 0.0060(9) -0.0038(9)
C25 0.0295(15) 0.0130(12) 0.0387(17) -0.0002(11) 0.0156(13) -0.0007(11)
C26 0.052(2) 0.0137(13) 0.0424(18) -0.0093(12) 0.0277(16) -0.0070(13)
C27 0.056(2) 0.0206(14) 0.0226(14) -0.0087(11) 0.0153(14) -0.0189(14)
C28 0.0361(15) 0.0186(13) 0.0151(12) 0.0001(10) 0.0042(11) -0.0133(11)
C29 0.0219(12) 0.0120(11) 0.0132(11) 0.0016(9) 0.0052(9) -0.0057(9)
C30 0.0124(11) 0.0208(12) 0.0176(12) 0.0045(10) 0.0015(9) -0.0026(9)
C31 0.0176(13) 0.0306(15) 0.0318(15) 0.0031(12) -0.0029(11) -0.0117(11)
C32 0.0148(12) 0.0285(15) 0.0327(15) -0.0023(12) 0.0049(11) -0.0011(11)
C33 0.0216(13) 0.0390(17) 0.0240(14) 0.0161(13) 0.0096(11) 0.0041(12)
C34 0.169(7) 0.061(4) 0.102(5) -0.018(3) 0.068(5) 0.048(4)
C35 0.0311(16) 0.0357(17) 0.0239(14) 0.0084(13) -0.0002(12) -0.0068(13)
C36 0.0232(16) 0.061(2) 0.047(2) 0.0262(19) -0.0076(15) -0.0076(16)

loop_
_atom_type_symbol
_atom_type_description
_atom_type_scat_dispersion_real
_atom_type_scat_dispersion_imag
_atom_type_scat_source
C C 0.0033 0.0016 'International Tables Vol C Tables 4.2.6.8 and 6.1.1.4'
H H 0.0000 0.0000 'International Tables Vol C Tables 4.2.6.8 and 6.1.1.4'
N N 0.0061 0.0033 'International Tables Vol C Tables 4.2.6.8 and 6.1.1.4'
O O 0.0106 0.0060 'International Tables Vol C Tables 4.2.6.8 and 6.1.1.4'
P P 0.1023 0.0942 'International Tables Vol C Tables 4.2.6.8 and 6.1.1.4'
Nd Nd -0.1943 3.0179 'International Tables Vol C Tables 4.2.6.8 and 6.1.1.4'

loop_
_geom_angle_atom_site_label_1
_geom_angle_atom_site_label_2
_geom_angle_atom_site_label_3
_geom_angle
O1 Nd1 O4 77.26(6)
O1 Nd1 N1 33.87(6)
O1 Nd1 N2 140.36(7)
O1 Nd1 N3 104.12(7)
O1 Nd1 N4 101.46(6)
O2 Nd1 O1 119.15(7)
O2 Nd1 O4 75.52(6)
O2 Nd1 N1 109.30(7)
O2 Nd1 N2 33.89(6)
O2 Nd1 N3 135.71(6)
O2 Nd1 N4 103.95(6)
O3 Nd1 O1 113.57(7)
O3 Nd1 O2 112.23(6)
O3 Nd1 O4 77.89(6)
O3 Nd1 N1 137.73(7)
O3 Nd1 N2 105.64(7)
O3 Nd1 N3 33.88(6)
O3 Nd1 N4 104.06(6)
O4 Nd1 N1 105.66(7)
O4 Nd1 N2 106.42(6)
O4 Nd1 N3 107.39(6)
O4 Nd1 N4 178.01(6)
N1 Nd1 N3 111.98(7)
N1 Nd1 N4 72.65(6)
N2 Nd1 N1 113.11(6)
N2 Nd1 N3 111.76(7)
N2 Nd1 N4 73.56(6)
N3 Nd1 N4 74.36(6)
O4 P1 O5 115.29(17)
O4 P1 O6 115.00(16)
O4 P1 O7 115.81(15)
O5 P1 O6 109.9(3)
O5 P1 O7 102.5(2)
O7 P1 O6 96.2(2)
N1 O1 Nd1 84.33(11)
N2 O2 Nd1 84.35(11)
N3 O3 Nd1 84.98(11)
P1 O4 Nd1 169.25(13)
C34 O5 P1 123.8(4)
C35 O6 P1 117.8(2)
C36 O7 P1 124.2(2)
O1 N1 Nd1 61.80(10)
O1 N1 C7 107.41(18)
O1 N1 C8 108.49(18)
C7 N1 Nd1 118.15(15)
C7 N1 C8 115.95(19)
C8 N1 Nd1 125.32(15)
O2 N2 Nd1 61.76(10)
O2 N2 C18 107.83(18)
O2 N2 C19 108.87(18)
C18 N2 Nd1 112.80(14)
C18 N2 C19 115.48(19)
C19 N2 Nd1 131.08(15)
O3 N3 Nd1 61.14(10)
O3 N3 C29 107.75(18)
O3 N3 C30 108.64(18)
C29 N3 Nd1 114.02(15)
C29 N3 C30 115.52(19)
C30 N3 Nd1 129.96(16)
C1 N4 Nd1 112.67(14)
C1 N4 C12 107.12(19)
C1 N4 C23 107.45(19)
C12 N4 Nd1 111.33(14)
C12 N4 C23 107.88(19)
C23 N4 Nd1 110.18(14)
N4 C1 C2 114.6(2)
C3 C2 C1 119.4(2)
C7 C2 C1 121.5(2)
C7 C2 C3 119.1(2)
C4 C3 C2 121.5(3)
C5 C4 C3 119.1(3)
C4 C5 C6 120.5(3)
C5 C6 C7 120.7(3)
C2 C7 N1 119.1(2)
C2 C7 C6 119.1(3)
C6 C7 N1 121.5(2)
N1 C8 C9 112.1(2)
N1 C8 C10 107.1(2)
N1 C8 C11 109.5(2)
C9 C8 C10 109.0(2)
C11 C8 C9 110.3(2)
C11 C8 C10 108.8(2)
N4 C12 C13 112.9(2)
C14 C13 C12 119.5(2)
C14 C13 C18 118.8(2)
C18 C13 C12 121.7(2)
C15 C14 C13 121.5(2)
C16 C15 C14 119.3(2)
C15 C16 C17 120.1(2)
C16 C17 C18 120.7(2)
C13 C18 N2 118.9(2)
C17 C18 N2 121.3(2)
C17 C18 C13 119.6(2)
N2 C19 C20 111.7(2)
N2 C19 C21 107.3(2)
N2 C19 C22 109.6(2)
C21 C19 C20 109.7(2)
C22 C19 C20 109.9(2)
C22 C19 C21 108.5(2)
N4 C23 C24 114.2(2)
C25 C24 C23 119.6(3)
C29 C24 C23 122.3(2)
C29 C24 C25 118.1(3)
C26 C25 C24 121.4(3)
C25 C26 C27 119.8(3)
C28 C27 C26 119.7(3)
C27 C28 C29 120.8(3)
C24 C29 N3 118.8(2)
C28 C29 N3 121.0(2)
C28 C29 C24 120.1(3)
N3 C30 C31 112.4(2)
N3 C30 C32 107.0(2)
N3 C30 C33 109.4(2)
C32 C30 C31 109.6(2)
C33 C30 C31 109.1(2)
C33 C30 C32 109.4(2)

loop_
_geom_bond_atom_site_label_1
_geom_bond_atom_site_label_2
_geom_bond_distance
Nd1 O1 2.2836(18)
Nd1 O2 2.2761(17)
Nd1 O3 2.2703(18)
Nd1 O4 2.4597(18)
Nd1 N1 2.578(2)
Nd1 N2 2.571(2)
Nd1 N3 2.582(2)
Nd1 N4 2.873(2)
P1 O4 1.4643(19)
P1 O5 1.511(3)
P1 O6 1.581(3)
P1 O7 1.539(3)
O1 N1 1.444(3)
O2 N2 1.441(3)
O3 N3 1.445(3)
O5 C34 1.397(7)
O6 C35 1.460(4)
O7 C36 1.411(5)
N1 C7 1.452(3)
N1 C8 1.511(3)
N2 C18 1.453(3)
N2 C19 1.515(3)
N3 C29 1.449(3)
N3 C30 1.513(3)
N4 C1 1.488(3)
N4 C12 1.492(3)
N4 C23 1.494(3)
C1 C2 1.508(4)
C2 C3 1.399(4)
C2 C7 1.397(4)
C3 C4 1.390(4)
C4 C5 1.383(5)
C5 C6 1.384(4)
C6 C7 1.404(4)
C8 C9 1.529(3)
C8 C10 1.531(4)
C8 C11 1.526(4)
C12 C13 1.511(3)
C13 C14 1.400(3)
C13 C18 1.400(4)
C14 C15 1.390(4)
C15 C16 1.389(4)
C16 C17 1.389(4)
C17 C18 1.397(3)
C19 C20 1.529(4)
C19 C21 1.527(4)
C19 C22 1.525(4)
C23 C24 1.508(4)
C24 C25 1.402(4)
C24 C29 1.402(4)
C25 C26 1.387(5)
C26 C27 1.390(5)
C27 C28 1.381(4)
C28 C29 1.397(4)
C30 C31 1.532(4)
C30 C32 1.524(4)
C30 C33 1.524(4)

loop_
_platon_squeeze_void_nr
_platon_squeeze_void_average_x
_platon_squeeze_void_average_y
_platon_squeeze_void_average_z
_platon_squeeze_void_volume
_platon_squeeze_void_count_electrons
_platon_squeeze_void_content
1 0.000 0.278 0.250 118 43 ' '
2 0.000 0.722 0.750 118 43 ' '
3 0.500 0.778 0.250 118 43 ' '
4 0.500 0.222 0.750 118 43 ' '
